data_7160203
loop_
_publ_author_name
'Wani, Aabid'
'Bhujbal, Shivkanya Madhavrao'
'Sherpa, Deekey'
'Kathuria, Deepika'
'Chourasiya, Sumit S.'
'Sahoo, Subash Chandra'
'Bharatam, Prasad V.'

_publ_section_title
;
 1,1-Diaminoazine based Pd(II) NNN Pincer Complex: Generation,
 Characterization, and Application in Catalyzing the Acceptorless
 Dehydrogenative Coupling
;
_journal_name_full 'Organic &amp; Biomolecular Chemistry'
_journal_paper_doi 10.1039/D4OB01576B
_journal_year 2024
_chemical_compound_source synthesized
_chemical_formula_moiety '2(C29 H22 N2)'
_chemical_formula_sum 'C58 H44 N4'
_chemical_formula_weight 796.97
_space_group_crystal_system orthorhombic
_space_group_IT_number 19
_space_group_name_Hall 'P 2ac 2ab'
_space_group_name_H-M_alt 'P 21 21 21'
_atom_sites_solution_hydrogens geom
_audit_creation_date 2022-03-31
_audit_creation_method
;
Olex2 1.5
(compiled 2021.12.09 svn.r5202d8cf for OlexSys, GUI svn.r6439)
;
_audit_update_record
;
2022-05-05 deposited with the CCDC.	2024-11-01 downloaded from the CCDC.
;
_cell_angle_alpha 90
_cell_angle_beta 90
_cell_angle_gamma 90
_cell_formula_units_Z 4
_cell_length_a 9.5849(5)
_cell_length_b 17.0570(7)
_cell_length_c 26.1460(17)
_cell_measurement_reflns_used 11610
_cell_measurement_temperature 293(2)
_cell_measurement_theta_max 23.1600
_cell_measurement_theta_min 3.5310
_cell_volume 4274.6(4)
_computing_molecular_graphics 'Olex2 1.5 (Dolomanov et al., 2009)'
_computing_publication_material 'Olex2 1.5 (Dolomanov et al., 2009)'
_computing_structure_refinement 'SHELXL 2017/1 (Sheldrick, 2015)'
_diffrn_ambient_temperature 293(2)
_diffrn_measured_fraction_theta_full 0.995
_diffrn_measured_fraction_theta_max 0.992
_diffrn_measurement_device 'four-circle diffractometer'
_diffrn_measurement_device_type 'SuperNova, Single source at offset/far, HyPix3000'
_diffrn_radiation_probe x-ray
_diffrn_radiation_type MoK\a
_diffrn_radiation_wavelength 0.71073
_diffrn_reflns_av_R_equivalents 0.0695
_diffrn_reflns_av_unetI/netI 0.1062
_diffrn_reflns_Laue_measured_fraction_full 0.995
_diffrn_reflns_Laue_measured_fraction_max 0.992
_diffrn_reflns_limit_h_max 8
_diffrn_reflns_limit_h_min -11
_diffrn_reflns_limit_k_max 14
_diffrn_reflns_limit_k_min -21
_diffrn_reflns_limit_l_max 28
_diffrn_reflns_limit_l_min -32
_diffrn_reflns_number 22670
_diffrn_reflns_point_group_measured_fraction_full 0.929
_diffrn_reflns_point_group_measured_fraction_max 0.917
_diffrn_reflns_theta_full 25.242
_diffrn_reflns_theta_max 26.372
_diffrn_reflns_theta_min 3.197
_diffrn_source 'sealed tube x-ray'
_diffrn_source_type 'supernova Mo'
_exptl_absorpt_coefficient_mu 0.072
_exptl_crystal_colour colorless
_exptl_crystal_density_diffrn 1.238
_exptl_crystal_description block
_exptl_crystal_F_000 1680
_exptl_crystal_size_max 0.06
_exptl_crystal_size_mid 0.04
_exptl_crystal_size_min 0.03
_refine_diff_density_max 0.173
_refine_diff_density_min -0.225
_refine_diff_density_rms 0.037
_refine_ls_abs_structure_details
;
 Flack x determined using 1064 quotients [(I+)-(I-)]/[(I+)+(I-)]
 (Parsons, Flack and Wagner, Acta Cryst. B69 (2013) 249-259).
;
_refine_ls_abs_structure_Flack -0.6(10)
_refine_ls_extinction_method none
_refine_ls_goodness_of_fit_ref 0.916
_refine_ls_hydrogen_treatment constr
_refine_ls_matrix_type full
_refine_ls_number_parameters 561
_refine_ls_number_reflns 8007
_refine_ls_number_restraints 0
_refine_ls_restrained_S_all 0.916
_refine_ls_R_factor_all 0.1614
_refine_ls_R_factor_gt 0.0631
_refine_ls_shift/su_max 0.000
_refine_ls_shift/su_mean 0.000
_refine_ls_structure_factor_coef Fsqd
_refine_ls_weighting_details 'w=1/[\s^2^(Fo^2^)+(0.0796P)^2^] where P=(Fo^2^+2Fc^2^)/3'
_refine_ls_weighting_scheme calc
_refine_ls_wR_factor_gt 0.1341
_refine_ls_wR_factor_ref 0.1779
_reflns_Friedel_coverage 0.655
_reflns_Friedel_fraction_full 0.844
_reflns_Friedel_fraction_max 0.822
_reflns_number_gt 3569
_reflns_number_total 8007
_reflns_threshold_expression 'I > 2\s(I)'
_cod_data_source_file d4ob01576b2.cif
_cod_data_source_block PVB-MD-55
_cod_database_code 7160203
_shelx_shelxl_version_number 2017/1
_shelx_space_group_comment
;
The symmetry employed for this shelxl refinement is uniquely defined
by the following loop, which should always be used as a source of
symmetry information in preference to the above space-group names.
They are only intended as comments.
;
_olex2_refinement_description
;
1. Fixed Uiso
 At 1.2 times of:
  All C(H) groups, All C(H,H) groups
 At 1.5 times of:
  All C(H,H,H) groups
2.a Secondary CH2 refined with riding coordinates:
 C19(H19A,H19B), C48(H48A,H48B)
2.b Aromatic/amide H refined with riding coordinates:
 C3(H3), C21(H21), C10(H10), C28(H28), C52(H52), C50(H50), C9(H9), C51(H51),
 C16(H16), C6(H6), C38(H38), C22(H22), C33(H33), C4(H4), C25(H25), C23(H23),
 C14(H14), C8(H8), C31(H31), C32(H32), C15(H15), C57(H57), C45(H45), C43(H43),
 C5(H5), C27(H27), C56(H56), C26(H26), C37(H37), C36(H36), C35(H35), C44(H44),
 C54(H54), C55(H55)
2.c Idealised Me refined as rotating group:
 C47(H47A,H47B,H47C), C18(H18A,H18B,H18C)
;
_olex2_submission_special_instructions 'No special instructions were received'

loop_
_space_group_symop_operation_xyz
'x, y, z'
'-x+1/2, -y, z+1/2'
'-x, y+1/2, -z+1/2'
'x+1/2, -y+1/2, -z'

loop_
_atom_site_label
_atom_site_type_symbol
_atom_site_fract_x
_atom_site_fract_y
_atom_site_fract_z
_atom_site_U_iso_or_equiv
_atom_site_adp_type
_atom_site_occupancy
_atom_site_site_symmetry_order
_atom_site_calc_flag
_atom_site_refinement_flags_posn
_atom_site_refinement_flags_adp
_atom_site_refinement_flags_occupancy
_atom_site_disorder_assembly
_atom_site_disorder_group
N2 N -0.2929(4) -0.5506(2) -0.61365(16) 0.0551(11) Uani 1 1 d . . . . .
N3 N -0.8155(5) -0.4500(2) -0.05412(17) 0.0611(12) Uani 1 1 d . . . . .
N4 N -0.7098(5) -0.4582(2) -0.13102(17) 0.0611(12) Uani 1 1 d . . . . .
N1 N -0.1880(4) -0.5696(2) -0.68918(16) 0.0588(12) Uani 1 1 d . . . . .
C20 C -0.2517(6) -0.5246(3) -0.5207(2) 0.0526(14) Uani 1 1 d . . . . .
C2 C -0.2243(5) -0.3877(3) -0.6939(2) 0.0525(14) Uani 1 1 d . . . . .
C40 C -0.7847(6) -0.4958(3) -0.0935(2) 0.0576(14) Uani 1 1 d . . . . .
C49 C -0.7481(6) -0.4700(3) -0.2246(2) 0.0539(14) Uani 1 1 d . . . . .
C12 C -0.2501(5) -0.6386(3) -0.6735(2) 0.0557(14) Uani 1 1 d . . . . .
C29 C -0.2937(6) -0.4884(3) -0.4739(2) 0.0560(14) Uani 1 1 d . . . . .
C24 C -0.2133(7) -0.4986(3) -0.4295(2) 0.0625(15) Uani 1 1 d . . . . .
C17 C -0.3169(6) -0.6280(3) -0.6267(2) 0.0579(14) Uani 1 1 d . . . . .
C41 C -0.7547(6) -0.3779(3) -0.0663(2) 0.0570(14) Uani 1 1 d . . . . .
C3 C -0.3088(6) -0.4150(3) -0.7345(2) 0.0648(15) Uani 1 1 d . . . . .
H3 H -0.335255 -0.467433 -0.735285 0.078 Uiso 1 1 calc R U . . .
C39 C -0.7862(5) -0.6318(3) -0.0573(2) 0.0579(14) Uani 1 1 d . . . . .
C11 C -0.2167(6) -0.5191(3) -0.6526(2) 0.0533(14) Uani 1 1 d . . . . .
C7 C -0.1834(6) -0.3066(3) -0.6949(2) 0.0633(16) Uani 1 1 d . . . . .
C1 C -0.1768(6) -0.4352(3) -0.6531(2) 0.0538(14) Uani 1 1 d . . . . .
C21 C -0.1329(6) -0.5685(3) -0.5219(2) 0.0644(15) Uani 1 1 d . . . . .
H21 H -0.104445 -0.591307 -0.552476 0.077 Uiso 1 1 calc R U . . .
C13 C -0.2531(6) -0.7117(3) -0.6979(2) 0.0680(16) Uani 1 1 d . . . . .
C30 C -0.8257(5) -0.5789(3) -0.0970(2) 0.0566(14) Uani 1 1 d . . . . .
C46 C -0.6880(6) -0.3830(3) -0.1135(2) 0.0604(14) Uani 1 1 d . . . . .
C19 C -0.3421(5) -0.5126(3) -0.56731(19) 0.0585(14) Uani 1 1 d . . . . .
H19A H -0.435064 -0.531907 -0.559764 0.070 Uiso 1 1 calc R U . . .
H19B H -0.349667 -0.456757 -0.573773 0.070 Uiso 1 1 calc R U . . .
C10 C -0.0970(6) -0.4030(3) -0.6157(2) 0.0660(16) Uani 1 1 d . . . . .
H10 H -0.067324 -0.434506 -0.588772 0.079 Uiso 1 1 calc R U . . .
C28 C -0.4144(6) -0.4400(3) -0.4709(2) 0.0664(16) Uani 1 1 d . . . . .
H28 H -0.470895 -0.433063 -0.499431 0.080 Uiso 1 1 calc R U . . .
C48 C -0.6590(5) -0.4899(3) -0.1791(2) 0.0629(15) Uani 1 1 d . . . . .
H48A H -0.653364 -0.546537 -0.176153 0.075 Uiso 1 1 calc R U . . .
H48B H -0.565386 -0.470421 -0.185093 0.075 Uiso 1 1 calc R U . . .
C58 C -0.7050(7) -0.4978(3) -0.2730(2) 0.0637(15) Uani 1 1 d . . . . .
C52 C -0.9043(8) -0.4359(4) -0.3124(3) 0.085(2) Uani 1 1 d . . . . .
H52 H -0.956423 -0.423766 -0.341311 0.102 Uiso 1 1 calc R U . . .
C50 C -0.8693(6) -0.4284(3) -0.2215(2) 0.0667(16) Uani 1 1 d . . . . .
H50 H -0.901298 -0.411435 -0.189805 0.080 Uiso 1 1 calc R U . . .
C9 C -0.0578(6) -0.3239(3) -0.6164(2) 0.0745(18) Uani 1 1 d . . . . .
H9 H -0.001805 -0.303715 -0.590491 0.089 Uiso 1 1 calc R U . . .
C34 C -0.8256(7) -0.7111(3) -0.0613(3) 0.0708(17) Uani 1 1 d . . . . .
C51 C -0.9466(7) -0.4108(3) -0.2662(3) 0.0796(19) Uani 1 1 d . . . . .
H51 H -1.027979 -0.381351 -0.263509 0.095 Uiso 1 1 calc R U . . .
C16 C -0.3923(6) -0.6872(3) -0.6023(2) 0.0726(16) Uani 1 1 d . . . . .
H16 H -0.437799 -0.679463 -0.571261 0.087 Uiso 1 1 calc R U . . .
C6 C -0.2327(7) -0.2588(3) -0.7350(3) 0.0760(18) Uani 1 1 d . . . . .
H6 H -0.207760 -0.206086 -0.735800 0.091 Uiso 1 1 calc R U . . .
C38 C -0.7100(6) -0.6088(3) -0.0145(2) 0.0736(17) Uani 1 1 d . . . . .
H38 H -0.684445 -0.556460 -0.010901 0.088 Uiso 1 1 calc R U . . .
C22 C -0.0531(6) -0.5794(3) -0.4775(3) 0.0746(17) Uani 1 1 d . . . . .
H22 H 0.027398 -0.609788 -0.478951 0.090 Uiso 1 1 calc R U . . .
C33 C -0.9018(7) -0.7362(3) -0.1052(3) 0.0816(19) Uani 1 1 d . . . . .
H33 H -0.927767 -0.788484 -0.108347 0.098 Uiso 1 1 calc R U . . .
C4 C -0.3525(6) -0.3660(3) -0.7726(2) 0.0781(18) Uani 1 1 d . . . . .
H4 H -0.407658 -0.385393 -0.799001 0.094 Uiso 1 1 calc R U . . .
C25 C -0.2518(7) -0.4619(4) -0.3836(2) 0.0821(18) Uani 1 1 d . . . . .
H25 H -0.199284 -0.469937 -0.354155 0.099 Uiso 1 1 calc R U . . .
C23 C -0.0915(7) -0.5464(3) -0.4327(3) 0.0725(17) Uani 1 1 d . . . . .
H23 H -0.037961 -0.554999 -0.403524 0.087 Uiso 1 1 calc R U . . .
C14 C -0.3252(7) -0.7696(3) -0.6735(3) 0.0814(19) Uani 1 1 d . . . . .
H14 H -0.328104 -0.819102 -0.688432 0.098 Uiso 1 1 calc R U . . .
C42 C -0.7573(6) -0.3082(3) -0.0385(3) 0.0736(18) Uani 1 1 d . . . . .
C53 C -0.7811(8) -0.4808(3) -0.3172(3) 0.0731(17) Uani 1 1 d . . . . .
C8 C -0.1017(7) -0.2770(3) -0.6548(3) 0.0730(18) Uani 1 1 d . . . . .
H8 H -0.077339 -0.224238 -0.654643 0.088 Uiso 1 1 calc R U . . .
C31 C -0.8993(6) -0.6055(3) -0.1381(2) 0.0716(16) Uani 1 1 d . . . . .
H31 H -0.925111 -0.570615 -0.163729 0.086 Uiso 1 1 calc R U . . .
C32 C -0.9366(6) -0.6846(3) -0.1424(3) 0.0781(18) Uani 1 1 d . . . . .
H32 H -0.985732 -0.701747 -0.170956 0.094 Uiso 1 1 calc R U . . .
C15 C -0.3940(7) -0.7582(3) -0.6278(3) 0.083(2) Uani 1 1 d . . . . .
H15 H -0.443268 -0.799799 -0.613572 0.100 Uiso 1 1 calc R U . . .
C57 C -0.5799(7) -0.5435(3) -0.2784(3) 0.0802(18) Uani 1 1 d . . . . .
H57 H -0.526519 -0.555827 -0.249848 0.096 Uiso 1 1 calc R U . . .
C45 C -0.6145(6) -0.3200(4) -0.1345(2) 0.0804(18) Uani 1 1 d . . . . .
H45 H -0.568330 -0.323206 -0.165681 0.096 Uiso 1 1 calc R U . . .
C43 C -0.6860(8) -0.2471(4) -0.0596(3) 0.091(2) Uani 1 1 d . . . . .
H43 H -0.684425 -0.199371 -0.042410 0.109 Uiso 1 1 calc R U . . .
C5 C -0.3151(8) -0.2876(3) -0.7721(3) 0.0857(19) Uani 1 1 d . . . . .
H5 H -0.347380 -0.254494 -0.797752 0.103 Uiso 1 1 calc R U . . .
C27 C -0.4469(7) -0.4039(3) -0.4259(3) 0.089(2) Uani 1 1 d . . . . .
H27 H -0.524813 -0.371471 -0.424265 0.107 Uiso 1 1 calc R U . . .
C47 C -0.8329(7) -0.3037(3) 0.0122(2) 0.093(2) Uani 1 1 d . . . . .
H47A H -0.799439 -0.344414 0.034351 0.139 Uiso 1 1 calc R U . . .
H47B H -0.931201 -0.310310 0.006659 0.139 Uiso 1 1 calc R U . . .
H47C H -0.815965 -0.253559 0.027629 0.139 Uiso 1 1 calc R U . . .
C56 C -0.5399(8) -0.5684(4) -0.3253(3) 0.101(2) Uani 1 1 d . . . . .
H56 H -0.457923 -0.597189 -0.328323 0.122 Uiso 1 1 calc R U . . .
C26 C -0.3654(8) -0.4147(4) -0.3822(3) 0.096(2) Uani 1 1 d . . . . .
H26 H -0.389249 -0.389359 -0.351916 0.116 Uiso 1 1 calc R U . . .
C18 C -0.1782(8) -0.7233(3) -0.7482(2) 0.093(2) Uani 1 1 d . . . . .
H18A H -0.093432 -0.693370 -0.748248 0.140 Uiso 1 1 calc R U . . .
H18B H -0.237034 -0.706126 -0.775715 0.140 Uiso 1 1 calc R U . . .
H18C H -0.156631 -0.777878 -0.752582 0.140 Uiso 1 1 calc R U . . .
C37 C -0.6715(7) -0.6619(4) 0.0228(3) 0.096(2) Uani 1 1 d . . . . .
H37 H -0.618352 -0.645773 0.050600 0.115 Uiso 1 1 calc R U . . .
C36 C -0.7133(8) -0.7399(4) 0.0182(3) 0.100(2) Uani 1 1 d . . . . .
H36 H -0.688145 -0.775810 0.043409 0.120 Uiso 1 1 calc R U . . .
C35 C -0.7906(8) -0.7644(4) -0.0227(3) 0.096(2) Uani 1 1 d . . . . .
H35 H -0.819865 -0.816263 -0.024907 0.115 Uiso 1 1 calc R U . . .
C44 C -0.6157(8) -0.2535(4) -0.1056(3) 0.096(2) Uani 1 1 d . . . . .
H44 H -0.566785 -0.210132 -0.117538 0.116 Uiso 1 1 calc R U . . .
C54 C -0.7360(10) -0.5086(4) -0.3658(3) 0.097(2) Uani 1 1 d . . . . .
H54 H -0.786592 -0.497173 -0.395233 0.117 Uiso 1 1 calc R U . . .
C55 C -0.6164(10) -0.5527(5) -0.3684(3) 0.110(3) Uani 1 1 d . . . . .
H55 H -0.586813 -0.572175 -0.399827 0.132 Uiso 1 1 calc R U . . .

loop_
_atom_site_aniso_label
_atom_site_aniso_U_11
_atom_site_aniso_U_22
_atom_site_aniso_U_33
_atom_site_aniso_U_23
_atom_site_aniso_U_13
_atom_site_aniso_U_12
N2 0.057(3) 0.055(2) 0.053(3) -0.001(2) 0.004(3) -0.003(2)
N3 0.053(3) 0.064(3) 0.066(3) 0.002(2) -0.002(3) -0.006(2)
N4 0.057(3) 0.066(3) 0.060(3) 0.002(2) 0.005(3) -0.006(2)
N1 0.058(3) 0.054(2) 0.064(3) 0.000(2) 0.005(3) -0.004(2)
C20 0.054(4) 0.051(3) 0.053(4) 0.004(3) -0.001(3) 0.001(3)
C2 0.047(3) 0.054(3) 0.057(4) -0.004(3) 0.004(3) 0.000(2)
C40 0.053(4) 0.062(3) 0.058(4) 0.004(3) 0.001(3) -0.003(3)
C49 0.048(4) 0.057(3) 0.056(4) 0.007(3) -0.001(3) -0.005(3)
C12 0.053(4) 0.052(3) 0.062(4) 0.004(3) -0.003(3) -0.003(3)
C29 0.059(4) 0.050(3) 0.059(4) 0.003(3) -0.001(3) -0.004(3)
C24 0.067(4) 0.061(3) 0.060(4) 0.001(3) -0.007(4) -0.005(3)
C17 0.058(4) 0.054(3) 0.061(4) 0.009(3) -0.010(3) -0.001(3)
C41 0.050(4) 0.055(3) 0.066(4) 0.003(3) -0.011(3) 0.000(3)
C3 0.066(4) 0.064(3) 0.064(4) -0.001(3) 0.000(3) -0.001(3)
C39 0.051(4) 0.059(3) 0.064(4) -0.005(3) 0.002(3) 0.003(3)
C11 0.056(4) 0.052(3) 0.052(4) 0.007(3) 0.000(3) -0.003(3)
C7 0.061(4) 0.050(3) 0.079(4) 0.000(3) 0.013(4) 0.000(3)
C1 0.046(3) 0.060(3) 0.055(4) -0.001(3) -0.001(3) -0.001(3)
C21 0.063(4) 0.065(3) 0.065(4) 0.004(3) 0.002(3) 0.009(3)
C13 0.070(4) 0.063(4) 0.071(4) -0.003(3) -0.006(3) 0.002(3)
C30 0.044(3) 0.063(3) 0.063(4) 0.001(3) 0.002(3) -0.006(3)
C46 0.055(4) 0.059(3) 0.067(4) 0.003(3) -0.013(3) -0.007(3)
C19 0.054(3) 0.068(3) 0.054(4) 0.006(3) 0.005(3) 0.005(3)
C10 0.074(4) 0.064(3) 0.061(4) 0.003(3) -0.005(4) 0.000(3)
C28 0.059(4) 0.069(3) 0.072(4) -0.013(3) 0.000(3) 0.008(3)
C48 0.054(4) 0.069(3) 0.065(4) 0.004(3) 0.006(3) 0.004(3)
C58 0.068(4) 0.057(3) 0.066(4) 0.004(3) -0.008(4) -0.013(3)
C52 0.091(6) 0.086(4) 0.079(5) 0.020(4) -0.020(5) -0.024(4)
C50 0.060(4) 0.064(3) 0.076(5) 0.009(3) 0.002(3) -0.004(3)
C9 0.069(4) 0.067(4) 0.088(5) -0.015(4) -0.004(4) -0.009(3)
C34 0.072(5) 0.057(3) 0.083(5) 0.018(4) 0.010(4) 0.006(3)
C51 0.065(4) 0.081(4) 0.093(5) 0.020(4) -0.021(4) 0.005(3)
C16 0.075(4) 0.076(4) 0.067(4) 0.014(4) 0.005(4) -0.013(3)
C6 0.071(5) 0.063(3) 0.094(5) 0.014(4) -0.003(4) 0.001(3)
C38 0.080(5) 0.070(3) 0.071(4) 0.001(3) 0.002(4) 0.011(3)
C22 0.064(4) 0.078(4) 0.082(5) 0.011(4) -0.004(4) 0.015(3)
C33 0.079(5) 0.060(4) 0.106(5) -0.002(4) 0.006(4) -0.013(3)
C4 0.088(5) 0.077(4) 0.069(4) 0.000(4) -0.012(4) 0.006(3)
C25 0.075(5) 0.107(5) 0.064(5) -0.012(4) -0.008(4) -0.003(4)
C23 0.074(5) 0.067(3) 0.076(5) 0.006(3) -0.017(4) 0.004(3)
C14 0.079(5) 0.063(4) 0.102(6) 0.004(4) -0.018(5) -0.006(3)
C42 0.069(4) 0.063(4) 0.089(5) 0.000(4) -0.028(4) -0.001(3)
C53 0.076(5) 0.070(4) 0.073(5) 0.003(3) -0.014(4) -0.015(3)
C8 0.073(4) 0.053(3) 0.093(5) -0.003(4) -0.006(4) -0.017(3)
C31 0.075(4) 0.058(3) 0.081(4) 0.000(3) 0.006(4) -0.006(3)
C32 0.081(5) 0.071(4) 0.082(5) -0.008(4) -0.003(4) -0.011(4)
C15 0.087(5) 0.061(4) 0.101(6) 0.013(4) -0.010(4) -0.019(3)
C57 0.074(5) 0.088(4) 0.079(5) -0.018(4) 0.011(4) 0.003(4)
C45 0.094(5) 0.076(4) 0.071(4) 0.016(4) -0.001(4) -0.023(4)
C43 0.089(5) 0.071(4) 0.113(6) -0.006(5) -0.034(5) -0.006(4)
C5 0.094(5) 0.076(4) 0.087(5) 0.022(4) -0.010(5) 0.005(4)
C27 0.073(5) 0.092(4) 0.102(6) -0.023(4) 0.001(4) 0.016(4)
C47 0.089(5) 0.104(5) 0.085(5) -0.027(4) -0.006(4) 0.015(4)
C56 0.099(6) 0.106(5) 0.099(6) -0.029(5) -0.001(6) -0.002(4)
C26 0.092(6) 0.111(5) 0.086(6) -0.040(4) -0.002(5) 0.008(4)
C18 0.100(5) 0.084(4) 0.096(5) -0.021(4) 0.001(5) 0.009(4)
C37 0.101(5) 0.097(5) 0.089(5) 0.008(4) -0.010(5) 0.030(4)
C36 0.097(6) 0.091(5) 0.113(7) 0.034(5) 0.005(5) 0.026(4)
C35 0.087(5) 0.076(4) 0.124(6) 0.021(5) 0.010(5) 0.003(4)
C44 0.114(6) 0.070(5) 0.106(6) 0.014(5) -0.015(5) -0.027(4)
C54 0.117(7) 0.108(5) 0.067(5) -0.001(4) -0.013(5) -0.039(5)
C55 0.119(7) 0.117(6) 0.093(7) -0.035(5) 0.004(6) -0.016(6)

loop_
_atom_type_symbol
_atom_type_description
_atom_type_scat_dispersion_real
_atom_type_scat_dispersion_imag
_atom_type_scat_source
C C 0.0033 0.0016 'International Tables Vol C Tables 4.2.6.8 and 6.1.1.4'
H H 0.0000 0.0000 'International Tables Vol C Tables 4.2.6.8 and 6.1.1.4'
N N 0.0061 0.0033 'International Tables Vol C Tables 4.2.6.8 and 6.1.1.4'

loop_
_geom_angle_atom_site_label_1
_geom_angle_atom_site_label_2
_geom_angle_atom_site_label_3
_geom_angle
_geom_angle_site_symmetry_1
_geom_angle_site_symmetry_3
_geom_angle_publ_flag
C17 N2 C19 125.3(4) . . ?
C11 N2 C17 106.2(4) . . ?
C11 N2 C19 128.5(4) . . ?
C40 N3 C41 104.4(4) . . ?
C40 N4 C46 106.1(4) . . ?
C40 N4 C48 128.1(4) . . ?
C46 N4 C48 125.7(5) . . ?
C11 N1 C12 104.6(4) . . ?
C29 C20 C19 118.1(5) . . ?
C21 C20 C29 119.6(5) . . ?
C21 C20 C19 122.3(5) . . ?
C3 C2 C7 117.4(5) . . ?
C3 C2 C1 124.2(5) . . ?
C1 C2 C7 118.5(5) . . ?
N3 C40 N4 113.3(4) . . ?
N3 C40 C30 123.7(5) . . ?
N4 C40 C30 123.0(5) . . ?
C58 C49 C48 117.8(5) . . ?
C50 C49 C48 123.6(5) . . ?
C50 C49 C58 118.6(5) . . ?
N1 C12 C17 110.3(4) . . ?
N1 C12 C13 129.3(5) . . ?
C17 C12 C13 120.4(5) . . ?
C24 C29 C20 119.9(5) . . ?
C24 C29 C28 118.1(5) . . ?
C28 C29 C20 121.9(5) . . ?
C29 C24 C25 120.5(5) . . ?
C29 C24 C23 118.2(5) . . ?
C25 C24 C23 121.3(6) . . ?
N2 C17 C12 105.4(4) . . ?
N2 C17 C16 131.5(6) . . ?
C12 C17 C16 123.1(5) . . ?
C46 C41 N3 109.8(5) . . ?
C46 C41 C42 121.6(5) . . ?
C42 C41 N3 128.6(6) . . ?
C2 C3 H3 119.3 . . ?
C4 C3 C2 121.5(5) . . ?
C4 C3 H3 119.3 . . ?
C34 C39 C30 118.9(5) . . ?
C38 C39 C30 123.1(5) . . ?
C38 C39 C34 118.1(5) . . ?
N2 C11 C1 121.6(5) . . ?
N1 C11 N2 113.4(4) . . ?
N1 C11 C1 124.9(5) . . ?
C6 C7 C2 118.6(6) . . ?
C8 C7 C2 119.0(5) . . ?
C8 C7 C6 122.3(5) . . ?
C2 C1 C11 118.5(5) . . ?
C10 C1 C2 119.5(4) . . ?
C10 C1 C11 122.0(5) . . ?
C20 C21 H21 119.7 . . ?
C20 C21 C22 120.6(6) . . ?
C22 C21 H21 119.7 . . ?
C12 C13 C18 120.2(5) . . ?
C14 C13 C12 116.3(6) . . ?
C14 C13 C18 123.5(6) . . ?
C39 C30 C40 119.6(5) . . ?
C31 C30 C40 120.5(5) . . ?
C31 C30 C39 120.0(5) . . ?
N4 C46 C41 106.4(5) . . ?
N4 C46 C45 131.5(6) . . ?
C41 C46 C45 122.1(5) . . ?
N2 C19 C20 115.3(4) . . ?
N2 C19 H19A 108.5 . . ?
N2 C19 H19B 108.5 . . ?
C20 C19 H19A 108.5 . . ?
C20 C19 H19B 108.5 . . ?
H19A C19 H19B 107.5 . . ?
C1 C10 H10 118.9 . . ?
C1 C10 C9 122.1(5) . . ?
C9 C10 H10 118.9 . . ?
C29 C28 H28 120.1 . . ?
C27 C28 C29 119.8(6) . . ?
C27 C28 H28 120.1 . . ?
N4 C48 C49 114.2(4) . . ?
N4 C48 H48A 108.7 . . ?
N4 C48 H48B 108.7 . . ?
C49 C48 H48A 108.7 . . ?
C49 C48 H48B 108.7 . . ?
H48A C48 H48B 107.6 . . ?
C49 C58 C57 121.1(6) . . ?
C53 C58 C49 121.1(6) . . ?
C53 C58 C57 117.8(6) . . ?
C51 C52 H52 119.8 . . ?
C51 C52 C53 120.3(6) . . ?
C53 C52 H52 119.8 . . ?
C49 C50 H50 119.8 . . ?
C49 C50 C51 120.5(6) . . ?
C51 C50 H50 119.8 . . ?
C10 C9 H9 120.1 . . ?
C8 C9 C10 119.7(5) . . ?
C8 C9 H9 120.1 . . ?
C39 C34 C33 119.0(5) . . ?
C35 C34 C39 120.4(6) . . ?
C35 C34 C33 120.5(6) . . ?
C52 C51 C50 121.0(6) . . ?
C52 C51 H51 119.5 . . ?
C50 C51 H51 119.5 . . ?
C17 C16 H16 122.6 . . ?
C15 C16 C17 114.7(6) . . ?
C15 C16 H16 122.6 . . ?
C7 C6 H6 119.3 . . ?
C5 C6 C7 121.4(5) . . ?
C5 C6 H6 119.3 . . ?
C39 C38 H38 119.2 . . ?
C37 C38 C39 121.5(6) . . ?
C37 C38 H38 119.2 . . ?
C21 C22 H22 119.5 . . ?
C23 C22 C21 120.9(6) . . ?
C23 C22 H22 119.5 . . ?
C34 C33 H33 119.7 . . ?
C32 C33 C34 120.6(5) . . ?
C32 C33 H33 119.7 . . ?
C3 C4 H4 119.9 . . ?
C3 C4 C5 120.3(6) . . ?
C5 C4 H4 119.9 . . ?
C24 C25 H25 120.0 . . ?
C26 C25 C24 120.0(6) . . ?
C26 C25 H25 120.0 . . ?
C24 C23 H23 119.7 . . ?
C22 C23 C24 120.7(6) . . ?
C22 C23 H23 119.7 . . ?
C13 C14 H14 118.5 . . ?
C13 C14 C15 123.0(6) . . ?
C15 C14 H14 118.5 . . ?
C41 C42 C47 120.6(6) . . ?
C43 C42 C41 115.6(6) . . ?
C43 C42 C47 123.8(6) . . ?
C58 C53 C52 118.4(7) . . ?
C58 C53 C54 120.7(7) . . ?
C52 C53 C54 120.9(7) . . ?
C7 C8 H8 119.4 . . ?
C9 C8 C7 121.1(5) . . ?
C9 C8 H8 119.4 . . ?
C30 C31 H31 119.4 . . ?
C30 C31 C32 121.1(6) . . ?
C32 C31 H31 119.4 . . ?
C33 C32 C31 120.4(6) . . ?
C33 C32 H32 119.8 . . ?
C31 C32 H32 119.8 . . ?
C16 C15 H15 118.8 . . ?
C14 C15 C16 122.4(6) . . ?
C14 C15 H15 118.8 . . ?
C58 C57 H57 120.1 . . ?
C56 C57 C58 119.8(7) . . ?
C56 C57 H57 120.1 . . ?
C46 C45 H45 122.6 . . ?
C44 C45 C46 114.8(6) . . ?
C44 C45 H45 122.6 . . ?
C42 C43 H43 118.8 . . ?
C42 C43 C44 122.4(6) . . ?
C44 C43 H43 118.8 . . ?
C6 C5 C4 120.9(6) . . ?
C6 C5 H5 119.6 . . ?
C4 C5 H5 119.6 . . ?
C28 C27 H27 119.4 . . ?
C28 C27 C26 121.2(6) . . ?
C26 C27 H27 119.4 . . ?
C42 C47 H47A 109.5 . . ?
C42 C47 H47B 109.5 . . ?
C42 C47 H47C 109.5 . . ?
H47A C47 H47B 109.5 . . ?
H47A C47 H47C 109.5 . . ?
H47B C47 H47C 109.5 . . ?
C57 C56 H56 118.9 . . ?
C57 C56 C55 122.2(7) . . ?
C55 C56 H56 118.9 . . ?
C25 C26 C27 120.4(6) . . ?
C25 C26 H26 119.8 . . ?
C27 C26 H26 119.8 . . ?
C13 C18 H18A 109.5 . . ?
C13 C18 H18B 109.5 . . ?
C13 C18 H18C 109.5 . . ?
H18A C18 H18B 109.5 . . ?
H18A C18 H18C 109.5 . . ?
H18B C18 H18C 109.5 . . ?
C38 C37 H37 120.3 . . ?
C38 C37 C36 119.3(7) . . ?
C36 C37 H37 120.3 . . ?
C37 C36 H36 119.6 . . ?
C35 C36 C37 120.8(6) . . ?
C35 C36 H36 119.6 . . ?
C34 C35 H35 120.1 . . ?
C36 C35 C34 119.8(6) . . ?
C36 C35 H35 120.1 . . ?
C45 C44 C43 123.5(6) . . ?
C45 C44 H44 118.3 . . ?
C43 C44 H44 118.3 . . ?
C53 C54 H54 120.6 . . ?
C55 C54 C53 118.7(7) . . ?
C55 C54 H54 120.6 . . ?
C56 C55 C54 120.8(8) . . ?
C56 C55 H55 119.6 . . ?
C54 C55 H55 119.6 . . ?

loop_
_geom_bond_atom_site_label_1
_geom_bond_atom_site_label_2
_geom_bond_distance
_geom_bond_site_symmetry_2
_geom_bond_publ_flag
N2 C17 1.383(6) . ?
N2 C11 1.364(6) . ?
N2 C19 1.453(6) . ?
N3 C40 1.326(6) . ?
N3 C41 1.398(6) . ?
N4 C40 1.374(6) . ?
N4 C46 1.378(6) . ?
N4 C48 1.454(6) . ?
N1 C12 1.382(6) . ?
N1 C11 1.315(6) . ?
C20 C29 1.426(7) . ?
C20 C21 1.363(7) . ?
C20 C19 1.510(6) . ?
C2 C3 1.414(7) . ?
C2 C7 1.439(6) . ?
C2 C1 1.415(6) . ?
C40 C30 1.473(7) . ?
C49 C48 1.504(6) . ?
C49 C58 1.412(7) . ?
C49 C50 1.363(7) . ?
C12 C17 1.392(7) . ?
C12 C13 1.400(7) . ?
C29 C24 1.404(7) . ?
C29 C28 1.423(7) . ?
C24 C25 1.404(7) . ?
C24 C23 1.426(8) . ?
C17 C16 1.397(7) . ?
C41 C46 1.393(7) . ?
C41 C42 1.394(7) . ?
C3 H3 0.9300 . ?
C3 C4 1.366(7) . ?
C39 C30 1.425(7) . ?
C39 C34 1.408(7) . ?
C39 C38 1.394(7) . ?
C11 C1 1.481(6) . ?
C7 C6 1.410(7) . ?
C7 C8 1.403(7) . ?
C1 C10 1.358(6) . ?
C21 H21 0.9300 . ?
C21 C22 1.403(7) . ?
C13 C14 1.363(8) . ?
C13 C18 1.512(8) . ?
C30 C31 1.364(7) . ?
C46 C45 1.396(7) . ?
C19 H19A 0.9700 . ?
C19 H19B 0.9700 . ?
C10 H10 0.9300 . ?
C10 C9 1.401(7) . ?
C28 H28 0.9300 . ?
C28 C27 1.364(7) . ?
C48 H48A 0.9700 . ?
C48 H48B 0.9700 . ?
C58 C53 1.398(7) . ?
C58 C57 1.437(8) . ?
C52 H52 0.9300 . ?
C52 C51 1.345(8) . ?
C52 C53 1.412(9) . ?
C50 H50 0.9300 . ?
C50 C51 1.415(8) . ?
C9 H9 0.9300 . ?
C9 C8 1.351(7) . ?
C34 C33 1.426(8) . ?
C34 C35 1.400(8) . ?
C51 H51 0.9300 . ?
C16 H16 0.9300 . ?
C16 C15 1.383(8) . ?
C6 H6 0.9300 . ?
C6 C5 1.344(8) . ?
C38 H38 0.9300 . ?
C38 C37 1.380(7) . ?
C22 H22 0.9300 . ?
C22 C23 1.352(7) . ?
C33 H33 0.9300 . ?
C33 C32 1.352(8) . ?
C4 H4 0.9300 . ?
C4 C5 1.384(7) . ?
C25 H25 0.9300 . ?
C25 C26 1.355(8) . ?
C23 H23 0.9300 . ?
C14 H14 0.9300 . ?
C14 C15 1.379(8) . ?
C42 C43 1.363(8) . ?
C42 C47 1.511(8) . ?
C53 C54 1.425(9) . ?
C8 H8 0.9300 . ?
C31 H31 0.9300 . ?
C31 C32 1.399(7) . ?
C32 H32 0.9300 . ?
C15 H15 0.9300 . ?
C57 H57 0.9300 . ?
C57 C56 1.351(8) . ?
C45 H45 0.9300 . ?
C45 C44 1.361(8) . ?
C43 H43 0.9300 . ?
C43 C44 1.384(9) . ?
C5 H5 0.9300 . ?
C27 H27 0.9300 . ?
C27 C26 1.396(8) . ?
C47 H47A 0.9600 . ?
C47 H47B 0.9600 . ?
C47 H47C 0.9600 . ?
C56 H56 0.9300 . ?
C56 C55 1.372(10) . ?
C26 H26 0.9300 . ?
C18 H18A 0.9600 . ?
C18 H18B 0.9600 . ?
C18 H18C 0.9600 . ?
C37 H37 0.9300 . ?
C37 C36 1.396(9) . ?
C36 H36 0.9300 . ?
C36 C35 1.368(8) . ?
C35 H35 0.9300 . ?
C44 H44 0.9300 . ?
C54 H54 0.9300 . ?
C54 C55 1.373(10) . ?
C55 H55 0.9300 . ?

loop_
_geom_torsion_atom_site_label_1
_geom_torsion_atom_site_label_2
_geom_torsion_atom_site_label_3
_geom_torsion_atom_site_label_4
_geom_torsion
_geom_torsion_site_symmetry_1
_geom_torsion_site_symmetry_2
_geom_torsion_site_symmetry_3
_geom_torsion_site_symmetry_4
_geom_torsion_publ_flag
N2 C17 C16 C15 179.2(5) . . . . ?
N2 C11 C1 C2 -119.3(6) . . . . ?
N2 C11 C1 C10 60.5(7) . . . . ?
N3 C40 C30 C39 -55.8(7) . . . . ?
N3 C40 C30 C31 125.1(6) . . . . ?
N3 C41 C46 N4 1.1(6) . . . . ?
N3 C41 C46 C45 -178.0(5) . . . . ?
N3 C41 C42 C43 178.8(5) . . . . ?
N3 C41 C42 C47 0.1(9) . . . . ?
N4 C40 C30 C39 123.9(6) . . . . ?
N4 C40 C30 C31 -55.2(7) . . . . ?
N4 C46 C45 C44 -179.9(6) . . . . ?
N1 C12 C17 N2 -0.7(6) . . . . ?
N1 C12 C17 C16 178.0(5) . . . . ?
N1 C12 C13 C14 -178.9(5) . . . . ?
N1 C12 C13 C18 1.5(9) . . . . ?
N1 C11 C1 C2 58.3(7) . . . . ?
N1 C11 C1 C10 -121.9(6) . . . . ?
C20 C29 C24 C25 178.6(5) . . . . ?
C20 C29 C24 C23 -0.8(7) . . . . ?
C20 C29 C28 C27 -177.1(5) . . . . ?
C20 C21 C22 C23 -0.4(8) . . . . ?
C2 C3 C4 C5 -0.3(9) . . . . ?
C2 C7 C6 C5 -0.7(9) . . . . ?
C2 C7 C8 C9 2.0(9) . . . . ?
C2 C1 C10 C9 -0.9(8) . . . . ?
C40 N3 C41 C46 -0.1(6) . . . . ?
C40 N3 C41 C42 178.7(5) . . . . ?
C40 N4 C46 C41 -1.6(5) . . . . ?
C40 N4 C46 C45 177.3(6) . . . . ?
C40 N4 C48 C49 99.6(6) . . . . ?
C40 C30 C31 C32 178.8(5) . . . . ?
C49 C58 C53 C52 -1.1(8) . . . . ?
C49 C58 C53 C54 179.5(5) . . . . ?
C49 C58 C57 C56 -179.0(5) . . . . ?
C49 C50 C51 C52 1.4(8) . . . . ?
C12 N1 C11 N2 0.4(6) . . . . ?
C12 N1 C11 C1 -177.4(5) . . . . ?
C12 C17 C16 C15 1.0(8) . . . . ?
C12 C13 C14 C15 0.9(9) . . . . ?
C29 C20 C21 C22 1.2(7) . . . . ?
C29 C20 C19 N2 179.6(4) . . . . ?
C29 C24 C25 C26 -1.6(8) . . . . ?
C29 C24 C23 C22 1.5(8) . . . . ?
C29 C28 C27 C26 -1.3(9) . . . . ?
C24 C29 C28 C27 1.4(7) . . . . ?
C24 C25 C26 C27 1.7(10) . . . . ?
C17 N2 C11 N1 -0.9(6) . . . . ?
C17 N2 C11 C1 177.0(5) . . . . ?
C17 N2 C19 C20 83.7(6) . . . . ?
C17 C12 C13 C14 0.7(8) . . . . ?
C17 C12 C13 C18 -178.9(5) . . . . ?
C17 C16 C15 C14 0.6(9) . . . . ?
C41 N3 C40 N4 -1.0(6) . . . . ?
C41 N3 C40 C30 178.8(5) . . . . ?
C41 C46 C45 C44 -1.1(8) . . . . ?
C41 C42 C43 C44 0.2(9) . . . . ?
C3 C2 C7 C6 1.9(7) . . . . ?
C3 C2 C7 C8 178.8(5) . . . . ?
C3 C2 C1 C11 0.4(8) . . . . ?
C3 C2 C1 C10 -179.4(5) . . . . ?
C3 C4 C5 C6 1.6(10) . . . . ?
C39 C30 C31 C32 -0.4(8) . . . . ?
C39 C34 C33 C32 -0.4(9) . . . . ?
C39 C34 C35 C36 -2.4(9) . . . . ?
C39 C38 C37 C36 -1.9(10) . . . . ?
C11 N2 C17 C12 0.9(5) . . . . ?
C11 N2 C17 C16 -177.6(6) . . . . ?
C11 N2 C19 C20 -96.8(6) . . . . ?
C11 N1 C12 C17 0.2(6) . . . . ?
C11 N1 C12 C13 179.8(5) . . . . ?
C11 C1 C10 C9 179.3(5) . . . . ?
C7 C2 C3 C4 -1.4(8) . . . . ?
C7 C2 C1 C11 -178.8(5) . . . . ?
C7 C2 C1 C10 1.4(7) . . . . ?
C7 C6 C5 C4 -1.1(10) . . . . ?
C1 C2 C3 C4 179.4(5) . . . . ?
C1 C2 C7 C6 -178.8(5) . . . . ?
C1 C2 C7 C8 -1.9(7) . . . . ?
C1 C10 C9 C8 1.0(9) . . . . ?
C21 C20 C29 C24 -0.5(7) . . . . ?
C21 C20 C29 C28 178.0(5) . . . . ?
C21 C20 C19 N2 -0.5(7) . . . . ?
C21 C22 C23 C24 -0.9(8) . . . . ?
C13 C12 C17 N2 179.7(5) . . . . ?
C13 C12 C17 C16 -1.7(8) . . . . ?
C13 C14 C15 C16 -1.6(10) . . . . ?
C30 C39 C34 C33 0.9(8) . . . . ?
C30 C39 C34 C35 -179.0(5) . . . . ?
C30 C39 C38 C37 -178.9(5) . . . . ?
C30 C31 C32 C33 0.9(9) . . . . ?
C46 N4 C40 N3 1.6(6) . . . . ?
C46 N4 C40 C30 -178.1(5) . . . . ?
C46 N4 C48 C49 -82.1(6) . . . . ?
C46 C41 C42 C43 -2.5(8) . . . . ?
C46 C41 C42 C47 178.8(5) . . . . ?
C46 C45 C44 C43 -1.3(10) . . . . ?
C19 N2 C17 C12 -179.5(4) . . . . ?
C19 N2 C17 C16 2.0(9) . . . . ?
C19 N2 C11 N1 179.6(5) . . . . ?
C19 N2 C11 C1 -2.6(8) . . . . ?
C19 C20 C29 C24 179.5(4) . . . . ?
C19 C20 C29 C28 -2.0(7) . . . . ?
C19 C20 C21 C22 -178.8(5) . . . . ?
C10 C9 C8 C7 -1.6(9) . . . . ?
C28 C29 C24 C25 0.0(7) . . . . ?
C28 C29 C24 C23 -179.4(5) . . . . ?
C28 C27 C26 C25 -0.2(10) . . . . ?
C48 N4 C40 N3 -179.8(5) . . . . ?
C48 N4 C40 C30 0.4(8) . . . . ?
C48 N4 C46 C41 179.8(5) . . . . ?
C48 N4 C46 C45 -1.2(9) . . . . ?
C48 C49 C58 C53 -179.1(5) . . . . ?
C48 C49 C58 C57 -0.2(7) . . . . ?
C48 C49 C50 C51 179.0(5) . . . . ?
C58 C49 C48 N4 179.2(4) . . . . ?
C58 C49 C50 C51 -2.7(7) . . . . ?
C58 C53 C54 C55 0.1(9) . . . . ?
C58 C57 C56 C55 -1.0(10) . . . . ?
C52 C53 C54 C55 -179.3(6) . . . . ?
C50 C49 C48 N4 -2.5(7) . . . . ?
C50 C49 C58 C53 2.5(7) . . . . ?
C50 C49 C58 C57 -178.6(5) . . . . ?
C34 C39 C30 C40 -179.7(5) . . . . ?
C34 C39 C30 C31 -0.5(8) . . . . ?
C34 C39 C38 C37 1.1(8) . . . . ?
C34 C33 C32 C31 -0.5(9) . . . . ?
C51 C52 C53 C58 -0.2(8) . . . . ?
C51 C52 C53 C54 179.2(6) . . . . ?
C6 C7 C8 C9 178.8(5) . . . . ?
C38 C39 C30 C40 0.3(8) . . . . ?
C38 C39 C30 C31 179.4(5) . . . . ?
C38 C39 C34 C33 -179.0(5) . . . . ?
C38 C39 C34 C35 1.1(8) . . . . ?
C38 C37 C36 C35 0.5(10) . . . . ?
C33 C34 C35 C36 177.7(6) . . . . ?
C25 C24 C23 C22 -177.8(5) . . . . ?
C23 C24 C25 C26 177.8(6) . . . . ?
C42 C41 C46 N4 -177.8(5) . . . . ?
C42 C41 C46 C45 3.1(8) . . . . ?
C42 C43 C44 C45 1.8(11) . . . . ?
C53 C58 C57 C56 -0.1(8) . . . . ?
C53 C52 C51 C50 0.1(9) . . . . ?
C53 C54 C55 C56 -1.3(10) . . . . ?
C8 C7 C6 C5 -177.5(6) . . . . ?
C57 C58 C53 C52 -180.0(5) . . . . ?
C57 C58 C53 C54 0.6(8) . . . . ?
C57 C56 C55 C54 1.8(11) . . . . ?
C47 C42 C43 C44 178.8(6) . . . . ?
C18 C13 C14 C15 -179.5(6) . . . . ?
C37 C36 C35 C34 1.6(10) . . . . ?
C35 C34 C33 C32 179.5(6) . . . . ?
